data_7250451
loop_
_publ_author_name
'Rakhmanova, Mariana I.'
'Sukhikh, Taisiya S.'
'Andrienko, Irina V.'
'Kovalenko, Ekaterina A.'

_publ_section_title
;
 Multicolor luminescence of supramolecular compounds based on mixed
 Dy-lanthanide complexes and cucurbit[6]uril for logic gate operation and
 WLED application.
;
_journal_name_full 'Physical chemistry chemical physics : PCCP'
_journal_paper_doi 10.1039/d5cp01338k
_journal_year 2025
_chemical_formula_moiety '2(C18 H28 Dy0.333 N13 Nd0.667 O14), 5(N O3), 6(H2 O)'
_chemical_formula_sum 'C36 H68 Dy0.66 N31 Nd1.33 O49'
_chemical_formula_weight 2019.83
_space_group_crystal_system triclinic
_space_group_IT_number 2
_space_group_name_Hall '-P 1'
_space_group_name_H-M_alt 'P -1'
_atom_sites_solution_hydrogens mixed
_atom_sites_solution_primary dual
_audit_creation_date 2024-09-09
_audit_creation_method
;
Olex2 1.5
(compiled 2024.02.16 svn.r378c4104 for OlexSys, GUI svn.r6928)
;
_audit_update_record
;
2024-09-10 deposited with the CCDC.	2025-05-13 downloaded from the CCDC.
;
_cell_angle_alpha 73.7510(10)
_cell_angle_beta 87.3320(10)
_cell_angle_gamma 87.8130(10)
_cell_formula_units_Z 2
_cell_length_a 13.4485(3)
_cell_length_b 14.4739(4)
_cell_length_c 18.2996(5)
_cell_measurement_reflns_used 9843
_cell_measurement_temperature 150(2)
_cell_measurement_theta_max 28.70
_cell_measurement_theta_min 2.72
_cell_volume 3414.89(15)
_computing_cell_refinement 'Bruker SAINT'
_computing_data_collection 'Bruker APEX3'
_computing_data_reduction 'Bruker SAINT'
_computing_molecular_graphics 'Olex2 1.5 (Dolomanov et al., 2009)'
_computing_publication_material 'Olex2 1.5 (Dolomanov et al., 2009)'
_computing_structure_refinement 'SHELXL 2014/7 (Sheldrick, 2015)'
_computing_structure_solution 'SHELXT  (Sheldrick, 2015)'
_diffrn_ambient_temperature 150(2)
_diffrn_detector PIXEL
_diffrn_detector_area_resol_mean 7.41
_diffrn_detector_type 'Bruker PHOTON III area detector'
_diffrn_measured_fraction_theta_full 0.997
_diffrn_measured_fraction_theta_max 0.987
_diffrn_measurement_device 'three-circle diffractometer'
_diffrn_measurement_device_type 'Bruker D8 Venture diffractometer'
_diffrn_measurement_method '\w and \f scans'
_diffrn_radiation_monochromator 'Incoatec HELIOS multilayer mirrors'
_diffrn_radiation_type MoK\a
_diffrn_radiation_wavelength 0.71073
_diffrn_reflns_av_R_equivalents 0.0406
_diffrn_reflns_av_unetI/netI 0.0506
_diffrn_reflns_Laue_measured_fraction_full 0.997
_diffrn_reflns_Laue_measured_fraction_max 0.987
_diffrn_reflns_limit_h_max 16
_diffrn_reflns_limit_h_min -18
_diffrn_reflns_limit_k_max 19
_diffrn_reflns_limit_k_min -18
_diffrn_reflns_limit_l_max 24
_diffrn_reflns_limit_l_min -24
_diffrn_reflns_number 51389
_diffrn_reflns_point_group_measured_fraction_full 0.997
_diffrn_reflns_point_group_measured_fraction_max 0.987
_diffrn_reflns_theta_full 25.242
_diffrn_reflns_theta_max 28.725
_diffrn_reflns_theta_min 1.466
_diffrn_source 'Incoatec IuS3.0 microfocus X-ray tube'
_diffrn_source_current 1.4
_diffrn_source_power 0.07
_diffrn_source_voltage 50.0
_exptl_absorpt_coefficient_mu 1.865
_exptl_absorpt_correction_T_max 0.7458
_exptl_absorpt_correction_T_min 0.6374
_exptl_absorpt_correction_type multi-scan
_exptl_absorpt_process_details
;
SADABS-2016/2 (Bruker,2016/2) was used for absorption correction.
wR2(int) was 0.0903 before and 0.0482 after correction.
The Ratio of minimum to maximum transmission is 0.8547.
The \l/2 correction factor is Not present.
;
_exptl_crystal_colour colourless
_exptl_crystal_colour_primary colourless
_exptl_crystal_density_diffrn 1.964
_exptl_crystal_description prism
_exptl_crystal_F_000 2034
_exptl_crystal_preparation Luminescent
_exptl_crystal_size_max 0.17
_exptl_crystal_size_mid 0.16
_exptl_crystal_size_min 0.05
_refine_diff_density_max 1.178
_refine_diff_density_min -1.304
_refine_diff_density_rms 0.119
_refine_ls_extinction_method none
_refine_ls_goodness_of_fit_ref 1.039
_refine_ls_hydrogen_treatment constr
_refine_ls_matrix_type full
_refine_ls_number_parameters 1209
_refine_ls_number_reflns 17453
_refine_ls_number_restraints 229
_refine_ls_restrained_S_all 1.038
_refine_ls_R_factor_all 0.0542
_refine_ls_R_factor_gt 0.0371
_refine_ls_shift/su_max 0.003
_refine_ls_shift/su_mean 0.000
_refine_ls_structure_factor_coef Fsqd
_refine_ls_weighting_details 'w=1/[\s^2^(Fo^2^)+(0.0182P)^2^+8.7089P] where P=(Fo^2^+2Fc^2^)/3'
_refine_ls_weighting_scheme calc
_refine_ls_wR_factor_gt 0.0713
_refine_ls_wR_factor_ref 0.0762
_reflns_Friedel_coverage 0.000
_reflns_number_gt 13902
_reflns_number_total 17453
_reflns_threshold_expression 'I > 2\s(I)'
_cod_data_source_file d5cp01338k2.cif
_cod_data_source_block km794-2
_cod_database_code 7250451
_shelx_shelxl_version_number 2014/7
_shelx_space_group_comment
;
The symmetry employed for this shelxl refinement is uniquely defined
by the following loop, which should always be used as a source of
symmetry information in preference to the above space-group names.
They are only intended as comments.
;
_shelx_estimated_absorpt_t_max 0.913
_shelx_estimated_absorpt_t_min 0.742
_olex2_refinement_description
;
1. Fixed Uiso
 At 1.2 times of:
  All C(H) groups, All C(H,H) groups
 At 1.5 times of:
  All O(H,H) groups
2. Shared sites
{Nd2, Dy2}
{Nd1, Dy1}
3. Restrained distances
 H3WA-H2WA
 -2.12 with sigma of 0.04
 H3WB-O12_$1
 2.1 with sigma of 0.02
 H11A-H2WB
 -2.12 with sigma of 0.04
 N7-O71N \\sim N7-O72N \\sim N7-O73N \\sim N7A-O71A \\sim N7A-O72A \\sim
N7A-O73A \\sim N8-O81N \\sim N8-
 O82N \\sim N8-O83N \\sim N8A-O81A \\sim N8A-O82A \\sim N8A-O83A
 with sigma of 0.01
 O71N-O72N \\sim O72N-O73N \\sim O73N-O71N \\sim O81N-O82N \\sim O82N-O83N
\\sim O83N-O81N
 with sigma of 0.01
4. Restrained planarity
 N7A, O71A, O72A, O73A
 with sigma of 0.03
5. Uiso/Uaniso restraints and constraints
N8 \\sim O81N \\sim O82N \\sim O83N \\sim N8A \\sim O81A \\sim O82A \\sim O83A:
within 2A with sigma of 0.01 and sigma for terminal atoms of 0.01 within 2A
N7 \\sim O71N \\sim O72N \\sim O73N \\sim N7A \\sim O71A \\sim O72A \\sim O73A:
within 2A with sigma of 0.01 and sigma for terminal atoms of 0.01 within 2A
N4 \\sim O41N \\sim O42N \\sim O43N: within 2A with sigma of 0.01 and sigma for
terminal atoms of 0.01 within 2A
Uanis(O83A) \\sim Ueq: with sigma of 0.005 and sigma for terminal atoms of 0.01
Uanis(Nd2) = Uanis(Dy2)
Uanis(Nd1) = Uanis(Dy1)
6. Others
 Fixed Sof: Nd1(0.66666) Nd2(0.66666) N7(0.25) O71N(0.25) O72N(0.25)
 O73N(0.25) N7A(0.25) O71A(0.25) O72A(0.25) O73A(0.25) N8(0.25) O81N(0.25)
 O82N(0.25) O83N(0.25) N8A(0.25) O81A(0.25) O82A(0.25) O83A(0.25) Dy2(0.333333)
 Dy1(0.333333)
7.a Free rotating group:
 O11M(H11A,H11B), O13M(H13A,H13B), O14M(H14A,H14B), O21M(H21A,H21B), O25M(H25C,
 H25D), O1W(H1WA,H1WB), O2W(H2WA,H2WB), O3W(H3WA,H3WB), O4W(H4WA,H4WB),
 O5W(H5WA,H5WB), O6W(H6WA,H6WB)
7.b Rotating group:
 O12M(H12A,H12B), O15M(H15A,H15B), O22M(H22A,H22B), O23M(H23A,H23B), O24M(H24A,
 H24B)
7.c Ternary CH refined with riding coordinates:
 C13(H13), C14(H14), C23(H23), C24(H24), C33(H33), C34(H34), C43(H43),
 C44(H44), C53(H53), C54(H54), C63(H63), C64(H64)
7.d Secondary CH2 refined with riding coordinates:
 C15(H15C,H15D), C16(H16A,H16B), C25(H25A,H25B), C26(H26A,H26B), C35(H35A,
 H35B), C36(H36A,H36B), C45(H45A,H45B), C46(H46A,H46B), C55(H55A,H55B),
 C56(H56A,H56B), C65(H65A,H65B), C66(H66A,H66B)
;
_olex2_submission_special_instructions 'No special instructions were received'

loop_
_space_group_symop_operation_xyz
'x, y, z'
'-x, -y, -z'

loop_
_atom_site_label
_atom_site_type_symbol
_atom_site_fract_x
_atom_site_fract_y
_atom_site_fract_z
_atom_site_U_iso_or_equiv
_atom_site_adp_type
_atom_site_occupancy
_atom_site_site_symmetry_order
_atom_site_calc_flag
_atom_site_refinement_flags_posn
_atom_site_refinement_flags_adp
_atom_site_refinement_flags_occupancy
_atom_site_disorder_assembly
_atom_site_disorder_group
Nd1 Nd 0.95190(2) 0.91799(2) 0.22432(2) 0.01410(4) Uani 0.6667 1 d . . P A 1
O11M O 0.78564(18) 0.83911(19) 0.24416(15) 0.0250(6) Uani 1 1 d G . . . .
H11A H 0.7277 0.8649 0.2514 0.038 Uiso 1 1 d DG U . A .
H11B H 0.7800 0.7785 0.2681 0.038 Uiso 1 1 d G U . A .
O12M O 0.99045(18) 0.75745(17) 0.21086(14) 0.0200(5) Uani 1 1 d . . . . .
H12A H 0.9374 0.7223 0.2233 0.030 Uiso 1 1 d R U . A .
H12B H 1.0028 0.7607 0.1626 0.030 Uiso 1 1 d R U . . .
O13M O 1.08799(19) 0.9258(2) 0.12885(15) 0.0281(6) Uani 1 1 d G . . . .
H13A H 1.0870 0.9065 0.0877 0.042 Uiso 1 1 d G U . A .
H13B H 1.1503 0.9383 0.1323 0.042 Uiso 1 1 d G U . A .
O14M O 1.00560(19) 1.08571(18) 0.18763(15) 0.0230(6) Uani 1 1 d G . . . .
H14A H 1.0443 1.1121 0.2126 0.035 Uiso 1 1 d G U . A .
H14B H 1.0055 1.1249 0.1418 0.035 Uiso 1 1 d G U . A .
O15M O 0.8723(2) 0.9982(2) 0.31166(16) 0.0332(7) Uani 1 1 d . . . . .
H15A H 0.8513 1.0555 0.2867 0.050 Uiso 1 1 d R U . A .
H15B H 0.8183 0.9684 0.3321 0.050 Uiso 1 1 d R U . . .
N1 N 0.8183(2) 0.9743(2) 0.09545(17) 0.0201(6) Uani 1 1 d . . . . .
O11N O 0.82054(18) 1.02041(18) 0.14509(14) 0.0212(5) Uani 1 1 d . . . . .
O12N O 0.88505(19) 0.91066(19) 0.09723(15) 0.0243(6) Uani 1 1 d . . . . .
O13N O 0.7515(2) 0.9901(2) 0.04938(17) 0.0323(7) Uani 1 1 d . . . . .
O11 O 1.10575(17) 0.91608(17) 0.28614(13) 0.0177(5) Uani 1 1 d . . . . .
O12 O 1.28982(18) 0.83116(18) 0.59548(13) 0.0206(5) Uani 1 1 d . . . . .
C11 C 1.1726(2) 0.8848(2) 0.33162(18) 0.0144(7) Uani 1 1 d . . . . .
C12 C 1.2872(2) 0.8312(2) 0.52864(19) 0.0152(7) Uani 1 1 d . . . . .
C13 C 1.3178(2) 0.8780(2) 0.39705(18) 0.0139(6) Uani 1 1 d . . . . .
H13 H 1.3841 0.8770 0.3700 0.017 Uiso 1 1 calc R U . . .
C14 C 1.2711(2) 0.7778(2) 0.42069(19) 0.0141(7) Uani 1 1 d . . . . .
H14 H 1.3185 0.7269 0.4116 0.017 Uiso 1 1 calc R U . . .
N11 N 1.2447(2) 0.9387(2) 0.34707(16) 0.0146(6) Uani 1 1 d . . . . .
N12 N 1.18585(19) 0.7919(2) 0.37236(15) 0.0136(6) Uani 1 1 d . . . . .
N13 N 1.2464(2) 0.7628(2) 0.50143(16) 0.0159(6) Uani 1 1 d . . . . .
N14 N 1.3268(2) 0.9002(2) 0.46796(16) 0.0149(6) Uani 1 1 d . . . . .
C15 C 1.1203(2) 0.7149(2) 0.37094(19) 0.0148(7) Uani 1 1 d . . . . .
H15C H 1.0914 0.7294 0.3200 0.018 Uiso 1 1 calc R U . . .
H15D H 1.1599 0.6540 0.3790 0.018 Uiso 1 1 calc R U . . .
C16 C 1.2099(2) 0.6739(2) 0.55188(19) 0.0161(7) Uani 1 1 d . . . . .
H16A H 1.2344 0.6661 0.6035 0.019 Uiso 1 1 calc R U . . .
H16B H 1.2373 0.6194 0.5339 0.019 Uiso 1 1 calc R U . . .
O21 O 0.92714(17) 0.80475(18) 0.35392(13) 0.0187(5) Uani 1 1 d . . . . .
O22 O 1.07646(17) 0.68566(18) 0.67844(13) 0.0194(5) Uani 1 1 d . . . . .
C21 C 0.9508(2) 0.7475(2) 0.41452(19) 0.0139(6) Uani 1 1 d . . . . .
C22 C 1.0456(2) 0.6733(2) 0.62013(19) 0.0147(7) Uani 1 1 d . . . . .
C23 C 1.0455(2) 0.6366(2) 0.50402(18) 0.0141(7) Uani 1 1 d . . . . .
H23 H 1.0671 0.5701 0.5030 0.017 Uiso 1 1 calc R U . . .
C24 C 0.9366(2) 0.6397(2) 0.53596(18) 0.0144(7) Uani 1 1 d . . . . .
H24 H 0.9029 0.5775 0.5422 0.017 Uiso 1 1 calc R U . . .
N21 N 1.0407(2) 0.7017(2) 0.42794(15) 0.0145(6) Uani 1 1 d . . . . .
N22 N 0.8901(2) 0.7190(2) 0.47768(15) 0.0149(6) Uani 1 1 d . . . . .
N23 N 0.9490(2) 0.6585(2) 0.60807(16) 0.0148(6) Uani 1 1 d . . . . .
N24 N 1.1018(2) 0.6700(2) 0.55647(16) 0.0162(6) Uani 1 1 d . . . . .
C25 C 0.7830(2) 0.7371(3) 0.47478(19) 0.0158(7) Uani 1 1 d . . . . .
H25A H 0.7652 0.7641 0.4209 0.019 Uiso 1 1 calc R U . . .
H25B H 0.7491 0.6750 0.4948 0.019 Uiso 1 1 calc R U . . .
C26 C 0.8675(2) 0.6634(2) 0.66126(19) 0.0155(7) Uani 1 1 d . . . . .
H26A H 0.8935 0.6499 0.7130 0.019 Uiso 1 1 calc R U . . .
H26B H 0.8196 0.6128 0.6619 0.019 Uiso 1 1 calc R U . . .
O31 O 0.71478(18) 0.93455(18) 0.41555(13) 0.0201(5) Uani 1 1 d . . . . .
O32 O 0.89090(18) 0.82077(18) 0.72713(14) 0.0211(5) Uani 1 1 d . . . . .
C31 C 0.7111(2) 0.8932(3) 0.48418(19) 0.0161(7) Uani 1 1 d . . . . .
C32 C 0.8263(2) 0.8233(3) 0.68161(19) 0.0169(7) Uani 1 1 d . . . . .
C33 C 0.7265(2) 0.7732(2) 0.59918(18) 0.0145(7) Uani 1 1 d . . . . .
H33 H 0.6810 0.7175 0.6152 0.017 Uiso 1 1 calc R U . . .
C34 C 0.6787(2) 0.8649(2) 0.61521(19) 0.0146(7) Uani 1 1 d . . . . .
H34 H 0.6126 0.8518 0.6429 0.018 Uiso 1 1 calc R U . . .
N31 N 0.7460(2) 0.8023(2) 0.51742(16) 0.0160(6) Uani 1 1 d . . . . .
N32 N 0.6692(2) 0.9302(2) 0.53959(16) 0.0159(6) Uani 1 1 d . . . . .
N33 N 0.7515(2) 0.8917(2) 0.66129(16) 0.0159(6) Uani 1 1 d . . . . .
N34 N 0.8156(2) 0.7561(2) 0.64269(16) 0.0151(6) Uani 1 1 d . . . . .
C35 C 0.6158(2) 1.0218(2) 0.5245(2) 0.0170(7) Uani 1 1 d . . . . .
H35A H 0.5914 1.0384 0.4721 0.020 Uiso 1 1 calc R U . . .
H35B H 0.5569 1.0149 0.5600 0.020 Uiso 1 1 calc R U . . .
C36 C 0.7333(3) 0.9649(2) 0.70018(18) 0.0159(7) Uani 1 1 d . . . . .
H36A H 0.7745 0.9498 0.7457 0.019 Uiso 1 1 calc R U . . .
H36B H 0.6625 0.9635 0.7179 0.019 Uiso 1 1 calc R U . . .
Nd2 Nd 0.46512(2) 0.57240(2) 0.28465(2) 0.01344(4) Uani 0.6667 1 d . . P B 1
O21M O 0.59655(19) 0.5665(2) 0.37369(15) 0.0290(6) Uani 1 1 d G . . . .
H21A H 0.5882 0.5858 0.4148 0.044 Uiso 1 1 d G U . B .
H21B H 0.6610 0.5599 0.3681 0.044 Uiso 1 1 d G U . B .
O22M O 0.49142(18) 0.73312(18) 0.29559(14) 0.0224(5) Uani 1 1 d . . . . .
H22A H 0.4933 0.7311 0.3438 0.034 Uiso 1 1 d R U . B .
H22B H 0.4397 0.7702 0.2791 0.034 Uiso 1 1 d R U . . .
O23M O 0.29718(17) 0.65726(18) 0.27226(14) 0.0197(5) Uani 1 1 d . . . . .
H23A H 0.2567 0.6267 0.2516 0.029 Uiso 1 1 d R U . B .
H23B H 0.3018 0.7139 0.2396 0.029 Uiso 1 1 d R U . . .
O24M O 0.39376(19) 0.50470(18) 0.19329(15) 0.0246(6) Uani 1 1 d . . . . .
H24A H 0.3661 0.4504 0.2170 0.037 Uiso 1 1 d R U . B .
H24B H 0.3445 0.5415 0.1714 0.037 Uiso 1 1 d R U . . .
O25M O 0.5181(2) 0.40363(19) 0.31950(15) 0.0265(6) Uani 1 1 d G . . . .
H25C H 0.5500 0.3728 0.2906 0.040 Uiso 1 1 d G U . B .
H25D H 0.5075 0.3601 0.3628 0.040 Uiso 1 1 d G U . B .
N2 N 0.3226(2) 0.5143(2) 0.41386(17) 0.0171(6) Uani 1 1 d . . . . .
O21N O 0.32691(18) 0.47165(17) 0.36201(14) 0.0195(5) Uani 1 1 d . . . . .
O22N O 0.39203(17) 0.57110(18) 0.41373(14) 0.0195(5) Uani 1 1 d . . . . .
O23N O 0.25337(19) 0.50318(19) 0.46098(16) 0.0271(6) Uani 1 1 d . . . . .
O41 O 0.44799(17) 0.69229(17) 0.15920(13) 0.0175(5) Uani 1 1 d . . . . .
O42 O 0.61050(18) 0.81415(18) -0.17092(14) 0.0217(5) Uani 1 1 d . . . . .
C41 C 0.4757(2) 0.7508(2) 0.09920(19) 0.0143(7) Uani 1 1 d . . . . .
C42 C 0.5792(2) 0.8238(2) -0.1096(2) 0.0173(7) Uani 1 1 d . . . . .
C43 C 0.4694(2) 0.8634(2) -0.02010(19) 0.0152(7) Uani 1 1 d . . . . .
H43 H 0.4400 0.9298 -0.0274 0.018 Uiso 1 1 calc R U . . .
C44 C 0.5775(2) 0.8556(2) 0.00832(19) 0.0156(7) Uani 1 1 d . . . . .
H44 H 0.6007 0.9188 0.0120 0.019 Uiso 1 1 calc R U . . .
N41 N 0.4163(2) 0.7928(2) 0.04083(16) 0.0153(6) Uani 1 1 d . . . . .
N42 N 0.5688(2) 0.7857(2) 0.08232(16) 0.0160(6) Uani 1 1 d . . . . .
N43 N 0.6343(2) 0.8227(2) -0.04899(16) 0.0170(6) Uani 1 1 d . . . . .
N44 N 0.4814(2) 0.8392(2) -0.09099(16) 0.0159(6) Uani 1 1 d . . . . .
C45 C 0.6477(2) 0.7618(3) 0.1360(2) 0.0170(7) Uani 1 1 d . . . . .
H45A H 0.6909 0.8180 0.1276 0.020 Uiso 1 1 calc R U . . .
H45B H 0.6182 0.7481 0.1883 0.020 Uiso 1 1 calc R U . . .
C46 C 0.7413(2) 0.8062(3) -0.0479(2) 0.0201(7) Uani 1 1 d . . . . .
H46A H 0.7717 0.8539 -0.0267 0.024 Uiso 1 1 calc R U . . .
H46B H 0.7681 0.8161 -0.1007 0.024 Uiso 1 1 calc R U . . .
O51 O 0.61734(17) 0.56376(17) 0.21564(14) 0.0185(5) Uani 1 1 d . . . . .
O52 O 0.80619(18) 0.64697(19) -0.10433(14) 0.0211(5) Uani 1 1 d . . . . .
C51 C 0.6855(2) 0.5877(3) 0.16716(18) 0.0150(7) Uani 1 1 d . . . . .
C52 C 0.8038(2) 0.6404(3) -0.0360(2) 0.0173(7) Uani 1 1 d . . . . .
C53 C 0.7934(2) 0.6848(3) 0.07699(19) 0.0162(7) Uani 1 1 d . . . . .
H53 H 0.8458 0.7270 0.0863 0.019 Uiso 1 1 calc R U . . .
C54 C 0.8301(2) 0.5781(3) 0.09427(19) 0.0154(7) Uani 1 1 d . . . . .
H54 H 0.8959 0.5677 0.1191 0.018 Uiso 1 1 calc R U . . .
N51 N 0.7080(2) 0.6797(2) 0.12936(16) 0.0156(6) Uani 1 1 d . . . . .
N52 N 0.7511(2) 0.5261(2) 0.14532(16) 0.0154(6) Uani 1 1 d . . . . .
N53 N 0.8374(2) 0.5625(2) 0.01939(16) 0.0165(6) Uani 1 1 d . . . . .
N54 N 0.7693(2) 0.7096(2) -0.00280(16) 0.0168(6) Uani 1 1 d . . . . .
C55 C 0.7583(2) 0.4256(2) 0.18914(19) 0.0166(7) Uani 1 1 d . . . . .
H55A H 0.8280 0.4097 0.2044 0.020 Uiso 1 1 calc R U . . .
H55B H 0.7159 0.4160 0.2362 0.020 Uiso 1 1 calc R U . . .
C56 C 0.8769(2) 0.4751(3) 0.0041(2) 0.0165(7) Uani 1 1 d . . . . .
H56A H 0.8985 0.4899 -0.0503 0.020 Uiso 1 1 calc R U . . .
H56B H 0.9366 0.4531 0.0347 0.020 Uiso 1 1 calc R U . . .
O61 O 0.59110(18) 0.29713(19) 0.22409(14) 0.0238(6) Uani 1 1 d . . . . .
O62 O 0.76392(17) 0.41050(17) -0.10195(13) 0.0179(5) Uani 1 1 d . . . . .
C61 C 0.6533(2) 0.2962(3) 0.1728(2) 0.0181(7) Uani 1 1 d . . . . .
C62 C 0.7642(2) 0.3673(2) -0.03383(19) 0.0152(7) Uani 1 1 d . . . . .
C63 C 0.7980(2) 0.3291(2) 0.09558(18) 0.0145(7) Uani 1 1 d . . . . .
H63 H 0.8642 0.3091 0.1185 0.017 Uiso 1 1 calc R U . . .
C64 C 0.7449(2) 0.2439(3) 0.08023(18) 0.0151(7) Uani 1 1 d . . . . .
H64 H 0.7886 0.1846 0.0903 0.018 Uiso 1 1 calc R U . . .
N61 N 0.7285(2) 0.3604(2) 0.14767(16) 0.0161(6) Uani 1 1 d . . . . .
N62 N 0.6593(2) 0.2314(2) 0.13171(16) 0.0167(6) Uani 1 1 d . . . . .
N63 N 0.7223(2) 0.2803(2) -0.00011(16) 0.0156(6) Uani 1 1 d . . . . .
N64 N 0.8075(2) 0.3976(2) 0.02091(16) 0.0152(6) Uani 1 1 d . . . . .
C65 C 0.5963(3) 0.1488(3) 0.1455(2) 0.0187(7) Uani 1 1 d . . . . .
H65A H 0.5651 0.1363 0.1973 0.022 Uiso 1 1 calc R U . . .
H65B H 0.6383 0.0916 0.1440 0.022 Uiso 1 1 calc R U . . .
C66 C 0.6907(2) 0.2189(3) -0.04427(19) 0.0162(7) Uani 1 1 d . . . . .
H66A H 0.7236 0.1547 -0.0256 0.019 Uiso 1 1 calc R U . . .
H66B H 0.7130 0.2463 -0.0981 0.019 Uiso 1 1 calc R U . . .
N3 N 1.0323(2) 0.7850(2) 0.00788(17) 0.0195(6) Uani 1 1 d . . . . .
O31N O 1.0719(2) 0.8641(2) -0.00015(15) 0.0302(6) Uani 1 1 d . . . . .
O32N O 1.02994(19) 0.7225(2) 0.07190(15) 0.0268(6) Uani 1 1 d . . . . .
O33N O 0.9968(2) 0.7662(2) -0.04795(15) 0.0308(6) Uani 1 1 d . . . . .
N4 N 0.8705(2) 0.5781(2) 0.33028(19) 0.0276(7) Uani 1 1 d . U . . .
O41N O 0.8099(2) 0.5483(3) 0.3833(2) 0.0650(12) Uani 1 1 d . U . . .
O42N O 0.8432(2) 0.6326(2) 0.26829(17) 0.0385(7) Uani 1 1 d . U . . .
O43N O 0.9602(2) 0.5558(2) 0.34111(18) 0.0404(8) Uani 1 1 d . U . . .
N5 N 0.5303(2) 0.7233(2) 0.49158(17) 0.0200(6) Uani 1 1 d . . . . .
O51N O 0.5585(2) 0.63852(19) 0.49977(15) 0.0282(6) Uani 1 1 d . . . . .
O52N O 0.5301(2) 0.7824(2) 0.42669(15) 0.0295(6) Uani 1 1 d . . . . .
O53N O 0.5042(2) 0.7514(2) 0.54870(15) 0.0306(6) Uani 1 1 d . . . . .
N6 N 1.3635(2) 0.9249(2) 0.16083(17) 0.0205(6) Uani 1 1 d . . . . .
O61N O 1.3454(2) 0.8617(2) 0.22215(16) 0.0307(6) Uani 1 1 d . . . . .
O62N O 1.4520(2) 0.9478(2) 0.14019(19) 0.0409(8) Uani 1 1 d . . . . .
O63N O 1.2956(2) 0.9651(2) 0.11995(18) 0.0394(8) Uani 1 1 d . . . . .
N7 N 1.0211(16) 1.0166(17) 0.4665(14) 0.098(4) Uani 0.25 1 d D U P C -1
O71N O 1.011(2) 0.9536(17) 0.4333(16) 0.093(4) Uani 0.25 1 d D U P C -1
O72N O 1.0942(14) 1.012(2) 0.5059(14) 0.091(4) Uani 0.25 1 d D U P C -1
O73N O 0.9704(17) 1.0923(15) 0.4472(13) 0.106(5) Uani 0.25 1 d D U P C -1
N7A N 0.9948(14) 0.9667(13) 0.5326(10) 0.095(4) Uani 0.25 1 d D U P D -2
O71A O 0.9378(17) 0.952(2) 0.4866(14) 0.092(4) Uani 0.25 1 d D U P D -2
O72A O 0.9753(18) 1.0106(18) 0.5812(13) 0.083(5) Uani 0.25 1 d D U P D -2
O73A O 1.0806(15) 0.934(2) 0.5289(14) 0.097(4) Uani 0.25 1 d D U P D -2
N8 N 0.5328(18) 0.4956(14) 0.0285(11) 0.082(5) Uani 0.25 1 d D U P E -1
O81N O 0.5247(13) 0.5526(13) 0.0679(10) 0.061(4) Uani 0.25 1 d D U P E -1
O82N O 0.4829(19) 0.4216(13) 0.0462(12) 0.094(6) Uani 0.25 1 d D U P E -1
O83N O 0.5940(13) 0.5088(17) -0.0255(10) 0.074(5) Uani 0.25 1 d D U P E -1
N8A N 0.5026(14) 0.534(2) 0.9714(13) 0.075(4) Uani 0.25 1 d D U P F -2
O81A O 0.5840(17) 0.5734(19) 0.9583(12) 0.078(5) Uani 0.25 1 d D U P F -2
O82A O 0.4478(15) 0.5554(18) 1.0203(10) 0.082(5) Uani 0.25 1 d D U P F -2
O83A O 0.4699(14) 0.4986(15) 0.9231(9) 0.059(4) Uani 0.25 1 d D U P F -2
O1W O 0.8216(2) 1.1825(2) 0.27156(16) 0.0274(6) Uani 1 1 d G . . . .
H1WA H 0.7815 1.1849 0.3099 0.041 Uiso 1 1 d G U . . .
H1WB H 0.8732 1.2147 0.2766 0.041 Uiso 1 1 d G U . . .
O2W O 0.6032(3) 0.9207(2) 0.2542(2) 0.0551(10) Uani 1 1 d G . . . .
H2WA H 0.5797 0.9719 0.2658 0.083 Uiso 1 1 d DG U . . .
H2WB H 0.5937 0.9323 0.2055 0.083 Uiso 1 1 d DG U . . .
O3W O 0.5712(3) 1.0717(3) 0.33075(19) 0.0599(11) Uani 1 1 d G . . . .
H3WA H 0.5987 1.0216 0.3623 0.090 Uiso 1 1 d DG U . . .
H3WB H 0.5918 1.1204 0.3444 0.090 Uiso 1 1 d DG U . . .
O4W O 1.13877(19) 0.5660(2) 0.24469(16) 0.0281(6) Uani 1 1 d G . . . .
H4WA H 1.1364 0.5615 0.1981 0.042 Uiso 1 1 d G U . . .
H4WB H 1.0767 0.5735 0.2584 0.042 Uiso 1 1 d G U . . .
O5W O 0.6776(2) 0.6664(2) 0.77607(15) 0.0265(6) Uani 1 1 d G . . . .
H5WA H 0.6359 0.7095 0.7853 0.040 Uiso 1 1 d G U . . .
H5WB H 0.7259 0.6639 0.8069 0.040 Uiso 1 1 d G U . . .
O6W O 0.9954(2) 0.6081(3) 0.83323(16) 0.0430(9) Uani 1 1 d G . . . .
H6WA H 0.9415 0.6349 0.8472 0.064 Uiso 1 1 d G U . . .
H6WB H 1.0070 0.6410 0.7859 0.064 Uiso 1 1 d G U . . .
Dy2 Dy 0.46512(2) 0.57240(2) 0.28465(2) 0.01344(4) Uani 0.3333 1 d . . P B 2
Dy1 Dy 0.95190(2) 0.91799(2) 0.22432(2) 0.01410(4) Uani 0.3333 1 d . . P A 2

loop_
_atom_site_aniso_label
_atom_site_aniso_U_11
_atom_site_aniso_U_22
_atom_site_aniso_U_33
_atom_site_aniso_U_23
_atom_site_aniso_U_13
_atom_site_aniso_U_12
Nd1 0.01516(9) 0.01379(9) 0.01278(9) -0.00237(7) -0.00254(6) -0.00075(6)
O11M 0.0215(13) 0.0220(14) 0.0265(15) 0.0032(12) -0.0075(11) -0.0032(11)
O12M 0.0254(13) 0.0173(13) 0.0159(13) -0.0025(10) 0.0005(10) -0.0012(10)
O13M 0.0239(14) 0.0414(18) 0.0228(15) -0.0146(13) 0.0031(11) -0.0116(12)
O14M 0.0311(14) 0.0187(14) 0.0179(13) -0.0010(11) -0.0072(11) -0.0065(11)
O15M 0.0427(17) 0.0167(14) 0.0345(17) -0.0009(13) 0.0207(13) -0.0027(12)
N1 0.0234(16) 0.0141(15) 0.0193(16) 0.0025(13) -0.0057(12) -0.0046(12)
O11N 0.0236(13) 0.0141(13) 0.0245(14) -0.0027(11) -0.0045(10) 0.0008(10)
O12N 0.0268(14) 0.0231(15) 0.0233(14) -0.0067(12) -0.0070(11) 0.0052(11)
O13N 0.0326(15) 0.0218(15) 0.0391(17) 0.0010(13) -0.0233(13) -0.0024(12)
O11 0.0178(12) 0.0156(13) 0.0185(13) -0.0017(10) -0.0044(10) -0.0024(9)
O12 0.0251(13) 0.0239(14) 0.0136(12) -0.0057(11) -0.0016(10) -0.0043(10)
C11 0.0172(16) 0.0144(17) 0.0105(16) -0.0025(13) 0.0019(12) 0.0009(13)
C12 0.0116(15) 0.0174(18) 0.0170(17) -0.0053(14) -0.0029(12) 0.0009(13)
C13 0.0121(15) 0.0152(17) 0.0142(16) -0.0039(14) -0.0020(12) 0.0001(12)
C14 0.0123(15) 0.0157(17) 0.0144(16) -0.0041(14) -0.0031(12) 0.0030(12)
N11 0.0167(14) 0.0133(15) 0.0128(14) -0.0013(11) -0.0042(11) -0.0009(11)
N12 0.0149(13) 0.0115(14) 0.0141(14) -0.0027(11) -0.0043(11) -0.0006(10)
N13 0.0178(14) 0.0181(16) 0.0115(14) -0.0033(12) 0.0001(11) -0.0040(11)
N14 0.0170(14) 0.0155(15) 0.0125(14) -0.0039(12) -0.0028(11) -0.0028(11)
C15 0.0159(16) 0.0137(17) 0.0143(16) -0.0030(14) 0.0013(12) -0.0020(13)
C16 0.0157(16) 0.0157(18) 0.0149(17) -0.0005(14) -0.0027(13) 0.0001(13)
O21 0.0183(12) 0.0213(14) 0.0143(12) -0.0013(10) -0.0025(9) 0.0012(10)
O22 0.0196(12) 0.0259(14) 0.0128(12) -0.0045(11) -0.0032(9) -0.0049(10)
C21 0.0185(16) 0.0104(16) 0.0120(16) -0.0017(13) -0.0016(12) -0.0011(12)
C22 0.0183(16) 0.0086(16) 0.0144(16) 0.0013(13) -0.0005(13) -0.0002(12)
C23 0.0168(16) 0.0131(17) 0.0123(16) -0.0029(13) -0.0033(12) -0.0009(12)
C24 0.0187(16) 0.0106(16) 0.0123(16) 0.0003(13) -0.0013(13) -0.0043(13)
N21 0.0166(14) 0.0134(15) 0.0114(14) 0.0000(11) -0.0009(11) 0.0017(11)
N22 0.0147(13) 0.0169(15) 0.0114(14) -0.0006(12) -0.0028(10) -0.0007(11)
N23 0.0146(13) 0.0173(15) 0.0125(14) -0.0038(12) -0.0021(11) -0.0019(11)
N24 0.0155(14) 0.0196(16) 0.0136(14) -0.0044(12) -0.0021(11) -0.0033(11)
C25 0.0130(15) 0.0186(18) 0.0160(17) -0.0045(14) -0.0035(12) -0.0014(13)
C26 0.0179(16) 0.0133(17) 0.0126(16) 0.0012(13) -0.0020(13) -0.0024(13)
O31 0.0223(13) 0.0224(14) 0.0128(12) -0.0002(11) -0.0014(10) -0.0016(10)
O32 0.0243(13) 0.0206(14) 0.0193(13) -0.0059(11) -0.0087(10) -0.0014(10)
C31 0.0136(15) 0.0194(18) 0.0156(17) -0.0041(14) -0.0025(12) -0.0067(13)
C32 0.0172(16) 0.0178(18) 0.0147(17) -0.0024(14) -0.0005(13) -0.0070(13)
C33 0.0145(15) 0.0146(17) 0.0131(16) -0.0013(13) -0.0013(12) -0.0024(12)
C34 0.0151(16) 0.0134(17) 0.0136(16) -0.0001(13) -0.0011(12) -0.0043(12)
N31 0.0178(14) 0.0166(15) 0.0127(14) -0.0023(12) -0.0001(11) -0.0007(11)
N32 0.0233(15) 0.0105(14) 0.0131(14) -0.0013(11) -0.0030(11) -0.0015(11)
N33 0.0199(14) 0.0140(15) 0.0144(14) -0.0041(12) -0.0034(11) -0.0022(11)
N34 0.0147(13) 0.0159(15) 0.0155(14) -0.0050(12) -0.0036(11) -0.0017(11)
C35 0.0154(16) 0.0183(18) 0.0174(17) -0.0043(14) -0.0052(13) -0.0014(13)
C36 0.0232(17) 0.0148(17) 0.0084(15) -0.0006(13) 0.0004(13) -0.0038(13)
Nd2 0.01411(8) 0.01332(9) 0.01290(9) -0.00388(7) 0.00131(6) -0.00097(6)
O21M 0.0192(13) 0.0489(19) 0.0242(15) -0.0195(14) -0.0023(11) 0.0078(12)
O22M 0.0278(14) 0.0205(14) 0.0185(13) -0.0042(11) -0.0011(10) -0.0037(11)
O23M 0.0207(12) 0.0163(13) 0.0200(13) -0.0020(11) 0.0015(10) -0.0020(10)
O24M 0.0306(14) 0.0133(13) 0.0278(15) -0.0012(11) -0.0073(11) 0.0001(11)
O25M 0.0378(16) 0.0211(15) 0.0179(14) -0.0030(11) 0.0085(12) 0.0046(12)
N2 0.0150(14) 0.0132(15) 0.0197(15) 0.0004(12) 0.0022(11) 0.0000(11)
O21N 0.0240(13) 0.0142(13) 0.0206(13) -0.0050(11) -0.0015(10) -0.0024(10)
O22N 0.0217(12) 0.0170(13) 0.0207(13) -0.0061(11) -0.0006(10) -0.0047(10)
O23N 0.0231(13) 0.0247(15) 0.0316(15) -0.0066(12) 0.0135(11) -0.0040(11)
O41 0.0185(12) 0.0184(13) 0.0145(12) -0.0028(10) 0.0015(9) -0.0042(10)
O42 0.0252(13) 0.0219(14) 0.0172(13) -0.0048(11) 0.0058(10) -0.0006(10)
C41 0.0182(16) 0.0102(16) 0.0153(17) -0.0054(14) 0.0008(13) -0.0007(12)
C42 0.0201(17) 0.0087(16) 0.0223(18) -0.0029(14) 0.0029(14) -0.0051(13)
C43 0.0178(16) 0.0119(17) 0.0149(17) -0.0022(14) 0.0004(13) -0.0020(13)
C44 0.0198(16) 0.0107(17) 0.0168(17) -0.0046(14) -0.0002(13) -0.0021(13)
N41 0.0158(14) 0.0132(15) 0.0142(14) 0.0005(12) 0.0018(11) -0.0020(11)
N42 0.0168(14) 0.0145(15) 0.0149(14) -0.0011(12) -0.0003(11) -0.0031(11)
N43 0.0154(14) 0.0174(16) 0.0173(15) -0.0038(12) 0.0038(11) -0.0013(11)
N44 0.0157(14) 0.0176(15) 0.0144(14) -0.0043(12) 0.0007(11) -0.0038(11)
C45 0.0192(17) 0.0164(18) 0.0167(17) -0.0063(14) -0.0007(13) -0.0025(13)
C46 0.0185(17) 0.0177(19) 0.0213(19) -0.0015(15) 0.0045(14) -0.0039(14)
O51 0.0181(12) 0.0181(13) 0.0188(13) -0.0051(11) 0.0031(10) 0.0004(10)
O52 0.0225(13) 0.0246(14) 0.0146(12) -0.0030(11) 0.0011(10) -0.0030(10)
C51 0.0136(15) 0.0203(18) 0.0116(16) -0.0050(14) -0.0018(12) -0.0004(13)
C52 0.0125(15) 0.0202(19) 0.0197(18) -0.0063(15) 0.0025(13) -0.0056(13)
C53 0.0146(16) 0.0184(18) 0.0155(17) -0.0048(14) 0.0012(13) -0.0030(13)
C54 0.0101(15) 0.0219(19) 0.0152(17) -0.0067(14) -0.0007(12) -0.0028(13)
N51 0.0150(13) 0.0169(15) 0.0151(14) -0.0052(12) 0.0030(11) -0.0020(11)
N52 0.0144(13) 0.0169(15) 0.0144(14) -0.0034(12) 0.0010(11) -0.0024(11)
N53 0.0186(14) 0.0165(15) 0.0142(14) -0.0042(12) 0.0020(11) -0.0021(11)
N54 0.0196(14) 0.0157(15) 0.0137(14) -0.0020(12) 0.0011(11) -0.0010(11)
C55 0.0188(16) 0.0170(18) 0.0133(16) -0.0032(14) -0.0013(13) 0.0020(13)
C56 0.0137(16) 0.0198(18) 0.0158(17) -0.0047(14) 0.0015(13) -0.0021(13)
O61 0.0239(13) 0.0279(15) 0.0214(14) -0.0108(12) 0.0067(10) -0.0035(11)
O62 0.0207(12) 0.0177(13) 0.0127(12) 0.0003(10) -0.0017(9) -0.0017(10)
C61 0.0176(17) 0.0182(18) 0.0167(17) -0.0023(14) -0.0013(13) 0.0022(13)
C62 0.0134(15) 0.0147(17) 0.0181(17) -0.0061(14) -0.0006(13) 0.0017(12)
C63 0.0166(16) 0.0134(17) 0.0122(16) -0.0016(13) -0.0015(12) 0.0027(12)
C64 0.0162(16) 0.0168(18) 0.0103(16) -0.0003(13) -0.0007(12) 0.0006(13)
N61 0.0173(14) 0.0164(15) 0.0139(14) -0.0039(12) 0.0016(11) 0.0007(11)
N62 0.0169(14) 0.0198(16) 0.0127(14) -0.0037(12) 0.0011(11) -0.0012(11)
N63 0.0223(15) 0.0130(15) 0.0109(14) -0.0022(11) 0.0000(11) -0.0016(11)
N64 0.0168(14) 0.0159(15) 0.0109(14) -0.0001(12) 0.0004(11) -0.0019(11)
C65 0.0235(18) 0.0131(17) 0.0159(17) 0.0021(14) -0.0005(14) -0.0012(14)
C66 0.0180(16) 0.0166(18) 0.0157(17) -0.0075(14) 0.0017(13) -0.0001(13)
N3 0.0171(14) 0.0263(18) 0.0146(15) -0.0056(13) 0.0043(11) -0.0010(12)
O31N 0.0357(16) 0.0309(17) 0.0257(15) -0.0103(13) 0.0067(12) -0.0144(13)
O32N 0.0327(15) 0.0277(16) 0.0170(13) -0.0021(12) 0.0024(11) 0.0011(12)
O33N 0.0391(16) 0.0346(17) 0.0198(14) -0.0072(13) -0.0064(12) -0.0094(13)
N4 0.0281(17) 0.0216(17) 0.0274(18) 0.0013(14) 0.0059(14) -0.0018(13)
O41N 0.0356(18) 0.069(3) 0.058(2) 0.032(2) 0.0198(16) 0.0121(17)
O42N 0.0422(17) 0.0385(18) 0.0268(16) 0.0070(14) -0.0097(13) -0.0130(14)
O43N 0.0273(15) 0.0380(19) 0.0465(19) 0.0028(15) 0.0022(13) 0.0006(13)
N5 0.0134(14) 0.0265(18) 0.0181(16) -0.0029(14) -0.0021(11) -0.0014(12)
O51N 0.0388(16) 0.0204(15) 0.0237(15) -0.0040(12) -0.0052(12) 0.0081(12)
O52N 0.0411(16) 0.0275(16) 0.0163(14) -0.0004(12) -0.0039(12) 0.0028(12)
O53N 0.0381(16) 0.0331(17) 0.0199(14) -0.0080(13) 0.0035(12) 0.0066(13)
N6 0.0264(16) 0.0148(16) 0.0209(16) -0.0061(13) 0.0003(13) -0.0023(12)
O61N 0.0403(16) 0.0217(15) 0.0248(15) 0.0016(12) 0.0030(12) 0.0002(12)
O62N 0.0288(16) 0.0356(19) 0.056(2) -0.0104(16) 0.0100(14) -0.0049(13)
O63N 0.0373(17) 0.0351(18) 0.0370(18) 0.0075(14) -0.0172(14) -0.0051(14)
N7 0.075(7) 0.142(11) 0.102(7) -0.070(8) -0.007(6) -0.011(7)
O71N 0.072(7) 0.136(11) 0.099(8) -0.077(8) -0.008(6) -0.008(7)
O72N 0.068(7) 0.140(12) 0.092(7) -0.074(8) -0.011(6) -0.016(8)
O73N 0.080(10) 0.132(13) 0.124(11) -0.066(10) 0.003(9) -0.010(10)
N7A 0.072(6) 0.142(11) 0.094(7) -0.072(7) -0.007(6) -0.007(7)
O71A 0.073(8) 0.138(11) 0.093(8) -0.075(8) -0.011(7) -0.016(7)
O72A 0.056(8) 0.151(13) 0.069(9) -0.074(9) -0.005(7) 0.003(9)
O73A 0.073(7) 0.141(11) 0.101(7) -0.074(8) -0.007(6) -0.002(8)
N8 0.064(8) 0.103(11) 0.087(10) -0.043(9) -0.007(7) 0.011(8)
O81N 0.051(8) 0.081(11) 0.075(10) -0.060(9) 0.001(7) 0.000(8)
O82N 0.080(11) 0.104(13) 0.108(12) -0.049(10) -0.010(10) 0.012(10)
O83N 0.059(9) 0.098(12) 0.071(10) -0.042(10) 0.007(7) 0.025(9)
N8A 0.077(8) 0.109(10) 0.047(7) -0.038(7) 0.009(7) -0.005(8)
O81A 0.074(9) 0.116(12) 0.059(9) -0.046(9) 0.011(8) -0.020(10)
O82A 0.081(10) 0.116(12) 0.052(8) -0.033(9) 0.015(8) 0.022(9)
O83A 0.062(7) 0.094(9) 0.035(6) -0.040(6) 0.004(5) -0.004(7)
O1W 0.0333(15) 0.0246(15) 0.0250(15) -0.0080(12) 0.0038(12) -0.0062(12)
O2W 0.045(2) 0.0248(18) 0.090(3) -0.0074(19) 0.003(2) 0.0004(15)
O3W 0.044(2) 0.109(3) 0.0261(18) -0.016(2) -0.0035(15) -0.016(2)
O4W 0.0241(14) 0.0353(17) 0.0248(15) -0.0081(13) -0.0004(11) -0.0017(12)
O5W 0.0323(15) 0.0252(16) 0.0238(15) -0.0097(12) 0.0001(12) -0.0034(12)
O6W 0.0237(15) 0.078(3) 0.0188(15) -0.0019(16) 0.0000(12) 0.0083(15)
Dy2 0.01411(8) 0.01332(9) 0.01290(9) -0.00388(7) 0.00131(6) -0.00097(6)
Dy1 0.01516(9) 0.01379(9) 0.01278(9) -0.00237(7) -0.00254(6) -0.00075(6)

loop_
_atom_type_symbol
_atom_type_description
_atom_type_scat_dispersion_real
_atom_type_scat_dispersion_imag
_atom_type_scat_source
C C 0.0033 0.0016 'International Tables Vol C Tables 4.2.6.8 and 6.1.1.4'
H H 0.0000 0.0000 'International Tables Vol C Tables 4.2.6.8 and 6.1.1.4'
Dy Dy -0.1892 4.4098 'International Tables Vol C Tables 4.2.6.8 and 6.1.1.4'
N N 0.0061 0.0033 'International Tables Vol C Tables 4.2.6.8 and 6.1.1.4'
Nd Nd -0.1943 3.0179 'International Tables Vol C Tables 4.2.6.8 and 6.1.1.4'
O O 0.0106 0.0060 'International Tables Vol C Tables 4.2.6.8 and 6.1.1.4'

loop_
_geom_angle_atom_site_label_1
_geom_angle_atom_site_label_2
_geom_angle_atom_site_label_3
_geom_angle
_geom_angle_site_symmetry_1
_geom_angle_site_symmetry_3
_geom_angle_publ_flag
O11M Nd1 N1 63.60(8) . . ?
O11M Nd1 O12N 69.14(9) . . ?
O12M Nd1 O11M 76.25(9) . . ?
O12M Nd1 O13M 70.25(9) . . ?
O12M Nd1 O14M 144.38(9) . . ?
O12M Nd1 N1 95.02(8) . . ?
O12M Nd1 O11N 119.37(8) . . ?
O12M Nd1 O12N 72.25(8) . . ?
O12M Nd1 O21 73.95(8) . . ?
O13M Nd1 O11M 132.42(9) . . ?
O13M Nd1 O14M 74.45(9) . . ?
O13M Nd1 N1 86.46(9) . . ?
O13M Nd1 O11N 101.15(9) . . ?
O13M Nd1 O12N 69.06(8) . . ?
O13M Nd1 O21 130.20(9) . . ?
O14M Nd1 O11M 134.42(9) . . ?
O14M Nd1 N1 87.29(8) . . ?
O14M Nd1 O11N 71.83(8) . . ?
O14M Nd1 O12N 99.52(8) . . ?
O14M Nd1 O21 129.27(8) . . ?
O15M Nd1 O11M 80.35(10) . . ?
O15M Nd1 O12M 141.31(9) . . ?
O15M Nd1 O13M 144.72(9) . . ?
O15M Nd1 O14M 71.75(9) . . ?
O15M Nd1 N1 101.62(10) . . ?
O15M Nd1 O11N 77.69(9) . . ?
O15M Nd1 O12N 126.34(9) . . ?
O15M Nd1 O21 68.65(9) . . ?
O11N Nd1 O11M 67.40(8) . . ?
O11N Nd1 N1 25.37(8) . . ?
O11N Nd1 O12N 50.36(8) . . ?
O12N Nd1 N1 25.18(8) . . ?
O11 Nd1 O11M 141.46(8) . . ?
O11 Nd1 O12M 90.55(8) . . ?
O11 Nd1 O13M 72.29(8) . . ?
O11 Nd1 O14M 74.21(8) . . ?
O11 Nd1 O15M 88.94(9) . . ?
O11 Nd1 N1 154.75(8) . . ?
O11 Nd1 O11N 145.90(8) . . ?
O11 Nd1 O12N 141.05(8) . . ?
O11 Nd1 O21 74.65(8) . . ?
O21 Nd1 O11M 66.95(8) . . ?
O21 Nd1 N1 130.53(8) . . ?
O21 Nd1 O11N 126.54(8) . . ?
O21 Nd1 O12N 129.36(8) . . ?
Nd1 O11M H11A 127.5 . . ?
Nd1 O11M H11B 121.3 . . ?
H11A O11M H11B 104.4 . . ?
Dy1 O11M H11A 127.5 . . ?
Dy1 O11M H11B 121.3 . . ?
Nd1 O12M H12A 109.4 . . ?
Nd1 O12M H12B 109.9 . . ?
H12A O12M H12B 104.2 . . ?
Dy1 O12M H12A 109.4 . . ?
Dy1 O12M H12B 109.9 . . ?
Nd1 O13M H13A 127.0 . . ?
Nd1 O13M H13B 127.7 . . ?
H13A O13M H13B 104.5 . . ?
Dy1 O13M H13A 127.0 . . ?
Dy1 O13M H13B 127.7 . . ?
Nd1 O14M H14A 127.1 . . ?
Nd1 O14M H14B 125.8 . . ?
H14A O14M H14B 104.7 . . ?
Dy1 O14M H14A 127.1 . . ?
Dy1 O14M H14B 125.8 . . ?
Nd1 O15M H15A 109.8 . . ?
Nd1 O15M H15B 109.8 . . ?
H15A O15M H15B 104.4 . . ?
Dy1 O15M H15A 109.8 . . ?
Dy1 O15M H15B 109.8 . . ?
O11N N1 Nd1 57.50(16) . . ?
O11N N1 Dy1 57.50(16) . . ?
O12N N1 Nd1 60.24(16) . . ?
O12N N1 O11N 117.1(3) . . ?
O12N N1 Dy1 60.24(16) . . ?
O13N N1 Nd1 170.1(2) . . ?
O13N N1 O11N 120.8(3) . . ?
O13N N1 O12N 122.1(3) . . ?
O13N N1 Dy1 170.1(2) . . ?
N1 O11N Nd1 97.13(19) . . ?
N1 O11N Dy1 97.13(19) . . ?
N1 O12N Nd1 94.58(19) . . ?
N1 O12N Dy1 94.58(19) . . ?
C11 O11 Nd1 158.0(2) . . ?
C11 O11 Dy1 158.0(2) . . ?
O11 C11 N11 124.9(3) . . ?
O11 C11 N12 125.4(3) . . ?
N12 C11 N11 109.7(3) . . ?
O12 C12 N13 126.6(3) . . ?
O12 C12 N14 125.2(3) . . ?
N13 C12 N14 108.1(3) . . ?
C14 C13 H13 111.6 . . ?
N11 C13 H13 111.6 . . ?
N11 C13 C14 103.7(2) . . ?
N14 C13 H13 111.6 . . ?
N14 C13 C14 103.5(3) . . ?
N14 C13 N11 114.2(3) . . ?
C13 C14 H14 111.9 . . ?
N12 C14 C13 102.6(3) . . ?
N12 C14 H14 111.9 . . ?
N12 C14 N13 114.9(3) . . ?
N13 C14 C13 103.1(3) . . ?
N13 C14 H14 111.9 . . ?
C11 N11 C13 110.9(3) . . ?
C11 N11 C36 123.2(3) . 2_776 ?
C36 N11 C13 122.3(3) 2_776 . ?
C11 N12 C14 112.4(3) . . ?
C11 N12 C15 124.3(3) . . ?
C14 N12 C15 123.3(3) . . ?
C12 N13 C14 111.6(3) . . ?
C12 N13 C16 121.7(3) . . ?
C16 N13 C14 124.4(3) . . ?
C12 N14 C13 112.7(3) . . ?
C12 N14 C35 123.7(3) . 2_776 ?
C13 N14 C35 123.0(3) . 2_776 ?
N12 C15 H15C 109.0 . . ?
N12 C15 H15D 109.0 . . ?
H15C C15 H15D 107.8 . . ?
N21 C15 N12 112.9(3) . . ?
N21 C15 H15C 109.0 . . ?
N21 C15 H15D 109.0 . . ?
N13 C16 H16A 108.9 . . ?
N13 C16 H16B 108.9 . . ?
N13 C16 N24 113.2(3) . . ?
H16A C16 H16B 107.8 . . ?
N24 C16 H16A 108.9 . . ?
N24 C16 H16B 108.9 . . ?
C21 O21 Nd1 157.3(2) . . ?
C21 O21 Dy1 157.3(2) . . ?
O21 C21 N21 125.3(3) . . ?
O21 C21 N22 125.2(3) . . ?
N21 C21 N22 109.5(3) . . ?
O22 C22 N23 125.5(3) . . ?
O22 C22 N24 126.3(3) . . ?
N23 C22 N24 108.2(3) . . ?
C24 C23 H23 111.7 . . ?
N21 C23 H23 111.7 . . ?
N21 C23 C24 102.9(3) . . ?
N24 C23 H23 111.7 . . ?
N24 C23 C24 103.0(3) . . ?
N24 C23 N21 115.2(3) . . ?
C23 C24 H24 111.7 . . ?
N22 C24 C23 102.9(3) . . ?
N22 C24 H24 111.7 . . ?
N23 C24 C23 102.9(3) . . ?
N23 C24 H24 111.7 . . ?
N23 C24 N22 115.3(3) . . ?
C15 N21 C23 124.7(3) . . ?
C21 N21 C15 122.7(3) . . ?
C21 N21 C23 112.6(3) . . ?
C21 N22 C24 111.1(3) . . ?
C21 N22 C25 121.7(3) . . ?
C25 N22 C24 123.1(3) . . ?
C22 N23 C24 112.8(3) . . ?
C22 N23 C26 123.6(3) . . ?
C24 N23 C26 123.6(3) . . ?
C22 N24 C16 123.3(3) . . ?
C22 N24 C23 111.8(3) . . ?
C23 N24 C16 122.9(3) . . ?
N22 C25 H25A 108.7 . . ?
N22 C25 H25B 108.7 . . ?
H25A C25 H25B 107.6 . . ?
N31 C25 N22 114.1(3) . . ?
N31 C25 H25A 108.7 . . ?
N31 C25 H25B 108.7 . . ?
N23 C26 H26A 109.0 . . ?
N23 C26 H26B 109.0 . . ?
N23 C26 N34 112.9(3) . . ?
H26A C26 H26B 107.8 . . ?
N34 C26 H26A 109.0 . . ?
N34 C26 H26B 109.0 . . ?
O31 C31 N31 125.9(3) . . ?
O31 C31 N32 125.5(3) . . ?
N31 C31 N32 108.5(3) . . ?
O32 C32 N33 126.7(3) . . ?
O32 C32 N34 125.3(3) . . ?
N34 C32 N33 108.0(3) . . ?
C34 C33 H33 111.8 . . ?
N31 C33 H33 111.8 . . ?
N31 C33 C34 103.4(3) . . ?
N34 C33 H33 111.8 . . ?
N34 C33 C34 103.7(3) . . ?
N34 C33 N31 113.7(3) . . ?
C33 C34 H34 111.7 . . ?
N32 C34 C33 103.0(3) . . ?
N32 C34 H34 111.7 . . ?
N32 C34 N33 114.9(3) . . ?
N33 C34 C33 103.0(3) . . ?
N33 C34 H34 111.7 . . ?
C25 N31 C33 123.6(3) . . ?
C31 N31 C25 123.4(3) . . ?
C31 N31 C33 112.3(3) . . ?
C31 N32 C34 112.5(3) . . ?
C31 N32 C35 123.9(3) . . ?
C35 N32 C34 123.5(3) . . ?
C32 N33 C34 112.2(3) . . ?
C32 N33 C36 121.7(3) . . ?
C36 N33 C34 123.6(3) . . ?
C32 N34 C26 123.4(3) . . ?
C32 N34 C33 112.4(3) . . ?
C33 N34 C26 121.5(3) . . ?
N14 C35 N32 114.6(3) 2_776 . ?
N14 C35 H35A 108.6 2_776 . ?
N14 C35 H35B 108.6 2_776 . ?
N32 C35 H35A 108.6 . . ?
N32 C35 H35B 108.6 . . ?
H35A C35 H35B 107.6 . . ?
N11 C36 H36A 108.9 2_776 . ?
N11 C36 H36B 108.9 2_776 . ?
N33 C36 N11 113.3(3) . 2_776 ?
N33 C36 H36A 108.9 . . ?
N33 C36 H36B 108.9 . . ?
H36A C36 H36B 107.7 . . ?
O21M Nd2 O23M 130.58(8) . . ?
O21M Nd2 N2 89.23(9) . . ?
O21M Nd2 O21N 105.68(9) . . ?
O21M Nd2 O22N 69.28(8) . . ?
O21M Nd2 O41 125.84(9) . . ?
O22M Nd2 O21M 70.23(9) . . ?
O22M Nd2 O23M 73.62(8) . . ?
O22M Nd2 O25M 147.33(9) . . ?
O22M Nd2 N2 96.70(8) . . ?
O22M Nd2 O21N 120.35(8) . . ?
O22M Nd2 O22N 75.19(8) . . ?
O22M Nd2 O41 69.96(8) . . ?
O23M Nd2 N2 62.70(8) . . ?
O23M Nd2 O21N 66.15(8) . . ?
O24M Nd2 O21M 148.42(9) . . ?
O24M Nd2 O22M 136.23(9) . . ?
O24M Nd2 O23M 79.98(8) . . ?
O24M Nd2 O25M 74.27(9) . . ?
O24M Nd2 N2 101.43(9) . . ?
O24M Nd2 O21N 77.26(8) . . ?
O24M Nd2 O22N 126.69(8) . . ?
O24M Nd2 O41 67.93(8) . . ?
O25M Nd2 O21M 77.19(10) . . ?
O25M Nd2 O23M 133.40(9) . . ?
O25M Nd2 N2 85.09(8) . . ?
O25M Nd2 O21N 70.64(8) . . ?
O25M Nd2 O22N 95.87(8) . . ?
O25M Nd2 O41 131.67(8) . . ?
O21N Nd2 N2 25.54(8) . . ?
O22N Nd2 O23M 69.72(8) . . ?
O22N Nd2 N2 25.52(8) . . ?
O22N Nd2 O21N 50.79(8) . . ?
O41 Nd2 O23M 67.78(8) . . ?
O41 Nd2 N2 130.46(8) . . ?
O41 Nd2 O21N 125.74(8) . . ?
O41 Nd2 O22N 130.73(8) . . ?
O51 Nd2 O21M 74.17(8) . . ?
O51 Nd2 O22M 94.68(8) . . ?
O51 Nd2 O23M 141.86(8) . . ?
O51 Nd2 O24M 85.00(8) . . ?
O51 Nd2 O25M 73.67(9) . . ?
O51 Nd2 N2 155.33(8) . . ?
O51 Nd2 O21N 143.24(8) . . ?
O51 Nd2 O22N 143.39(8) . . ?
O51 Nd2 O41 74.10(8) . . ?
Nd2 O21M H21A 123.7 . . ?
Nd2 O21M H21B 130.3 . . ?
H21A O21M H21B 104.4 . . ?
Dy2 O21M H21A 123.7 . . ?
Dy2 O21M H21B 130.3 . . ?
Nd2 O22M H22A 109.4 . . ?
Nd2 O22M H22B 109.5 . . ?
H22A O22M H22B 104.5 . . ?
Dy2 O22M H22A 109.4 . . ?
Dy2 O22M H22B 109.5 . . ?
Nd2 O23M H23A 109.3 . . ?
Nd2 O23M H23B 109.7 . . ?
H23A O23M H23B 104.2 . . ?
Dy2 O23M H23A 109.3 . . ?
Dy2 O23M H23B 109.7 . . ?
Nd2 O24M H24A 109.5 . . ?
Nd2 O24M H24B 110.0 . . ?
H24A O24M H24B 104.2 . . ?
Dy2 O24M H24A 109.5 . . ?
Dy2 O24M H24B 110.0 . . ?
Nd2 O25M H25C 127.3 . . ?
Nd2 O25M H25D 128.0 . . ?
H25C O25M H25D 104.7 . . ?
Dy2 O25M H25C 127.3 . . ?
Dy2 O25M H25D 128.0 . . ?
O21N N2 Nd2 59.41(15) . . ?
O21N N2 O22N 117.1(3) . . ?
O21N N2 Dy2 59.41(15) . . ?
O22N N2 Nd2 58.64(15) . . ?
O22N N2 Dy2 58.64(15) . . ?
O23N N2 Nd2 168.9(2) . . ?
O23N N2 O21N 121.7(3) . . ?
O23N N2 O22N 121.2(3) . . ?
O23N N2 Dy2 168.9(2) . . ?
N2 O21N Nd2 95.05(18) . . ?
N2 O21N Dy2 95.05(18) . . ?
N2 O22N Nd2 95.84(18) . . ?
N2 O22N Dy2 95.84(18) . . ?
C41 O41 Nd2 157.0(2) . . ?
C41 O41 Dy2 157.0(2) . . ?
O41 C41 N41 124.9(3) . . ?
O41 C41 N42 125.9(3) . . ?
N41 C41 N42 109.2(3) . . ?
O42 C42 N43 126.6(3) . . ?
O42 C42 N44 125.2(3) . . ?
N43 C42 N44 108.2(3) . . ?
C44 C43 H43 111.6 . . ?
N41 C43 H43 111.6 . . ?
N41 C43 C44 103.2(3) . . ?
N44 C43 H43 111.6 . . ?
N44 C43 C44 103.3(3) . . ?
N44 C43 N41 115.0(3) . . ?
C43 C44 H44 111.8 . . ?
N42 C44 C43 102.7(3) . . ?
N42 C44 H44 111.8 . . ?
N43 C44 C43 102.9(3) . . ?
N43 C44 H44 111.8 . . ?
N43 C44 N42 115.0(3) . . ?
C41 N41 C43 111.9(3) . . ?
C41 N41 C66 123.5(3) . 2_665 ?
C66 N41 C43 123.8(3) 2_665 . ?
C41 N42 C44 112.9(3) . . ?
C41 N42 C45 122.9(3) . . ?
C45 N42 C44 124.0(3) . . ?
C42 N43 C44 112.3(3) . . ?
C42 N43 C46 123.4(3) . . ?
C44 N43 C46 123.5(3) . . ?
C42 N44 C43 112.3(3) . . ?
C42 N44 C65 122.1(3) . 2_665 ?
C43 N44 C65 124.2(3) . 2_665 ?
N42 C45 H45A 109.0 . . ?
N42 C45 H45B 109.0 . . ?
H45A C45 H45B 107.8 . . ?
N51 C45 N42 112.9(3) . . ?
N51 C45 H45A 109.0 . . ?
N51 C45 H45B 109.0 . . ?
N43 C46 H46A 109.1 . . ?
N43 C46 H46B 109.1 . . ?
N43 C46 N54 112.4(3) . . ?
H46A C46 H46B 107.9 . . ?
N54 C46 H46A 109.1 . . ?
N54 C46 H46B 109.1 . . ?
C51 O51 Nd2 159.7(2) . . ?
C51 O51 Dy2 159.7(2) . . ?
O51 C51 N51 125.1(3) . . ?
O51 C51 N52 125.2(3) . . ?
N52 C51 N51 109.7(3) . . ?
O52 C52 N53 125.1(3) . . ?
O52 C52 N54 126.1(3) . . ?
N53 C52 N54 108.8(3) . . ?
C54 C53 H53 111.8 . . ?
N51 C53 H53 111.8 . . ?
N51 C53 C54 102.8(3) . . ?
N54 C53 H53 111.8 . . ?
N54 C53 C54 103.5(3) . . ?
N54 C53 N51 114.6(3) . . ?
C53 C54 H54 111.7 . . ?
N52 C54 C53 103.1(3) . . ?
N52 C54 H54 111.7 . . ?
N53 C54 C53 102.8(3) . . ?
N53 C54 H54 111.7 . . ?
N53 C54 N52 115.3(3) . . ?
C45 N51 C53 124.4(3) . . ?
C51 N51 C45 123.2(3) . . ?
C51 N51 C53 112.3(3) . . ?
C51 N52 C54 111.3(3) . . ?
C51 N52 C55 120.6(3) . . ?
C55 N52 C54 124.7(3) . . ?
C52 N53 C54 112.4(3) . . ?
C52 N53 C56 123.4(3) . . ?
C56 N53 C54 124.2(3) . . ?
C52 N54 C46 121.8(3) . . ?
C52 N54 C53 111.4(3) . . ?
C53 N54 C46 124.3(3) . . ?
N52 C55 H55A 109.0 . . ?
N52 C55 H55B 109.0 . . ?
H55A C55 H55B 107.8 . . ?
N61 C55 N52 113.1(3) . . ?
N61 C55 H55A 109.0 . . ?
N61 C55 H55B 109.0 . . ?
N53 C56 H56A 108.7 . . ?
N53 C56 H56B 108.7 . . ?
H56A C56 H56B 107.6 . . ?
N64 C56 N53 114.3(3) . . ?
N64 C56 H56A 108.7 . . ?
N64 C56 H56B 108.7 . . ?
O61 C61 N61 125.8(3) . . ?
O61 C61 N62 125.7(3) . . ?
N62 C61 N61 108.4(3) . . ?
O62 C62 N63 126.1(3) . . ?
O62 C62 N64 125.6(3) . . ?
N64 C62 N63 108.3(3) . . ?
C64 C63 H63 111.9 . . ?
N61 C63 H63 111.9 . . ?
N61 C63 C64 103.2(3) . . ?
N64 C63 H63 111.9 . . ?
N64 C63 C64 103.6(3) . . ?
N64 C63 N61 113.8(3) . . ?
C63 C64 H64 111.8 . . ?
N62 C64 C63 103.3(3) . . ?
N62 C64 H64 111.8 . . ?
N62 C64 N63 114.6(3) . . ?
N63 C64 C63 102.8(3) . . ?
N63 C64 H64 111.8 . . ?
C55 N61 C63 121.0(3) . . ?
C61 N61 C55 123.2(3) . . ?
C61 N61 C63 111.2(3) . . ?
C61 N62 C64 112.9(3) . . ?
C61 N62 C65 124.3(3) . . ?
C64 N62 C65 122.2(3) . . ?
C62 N63 C64 112.3(3) . . ?
C62 N63 C66 121.8(3) . . ?
C66 N63 C64 122.7(3) . . ?
C56 N64 C63 122.2(3) . . ?
C62 N64 C56 123.4(3) . . ?
C62 N64 C63 112.5(3) . . ?
N44 C65 H65A 108.9 2_665 . ?
N44 C65 H65B 108.9 2_665 . ?
N62 C65 N44 113.5(3) . 2_665 ?
N62 C65 H65A 108.9 . . ?
N62 C65 H65B 108.9 . . ?
H65A C65 H65B 107.7 . . ?
N41 C66 H66A 108.9 2_665 . ?
N41 C66 H66B 108.9 2_665 . ?
N63 C66 N41 113.6(3) . 2_665 ?
N63 C66 H66A 108.9 . . ?
N63 C66 H66B 108.9 . . ?
H66A C66 H66B 107.7 . . ?
O31N N3 O32N 120.6(3) . . ?
O33N N3 O31N 120.0(3) . . ?
O33N N3 O32N 119.4(3) . . ?
O41N N4 O42N 120.6(3) . . ?
O41N N4 O43N 118.3(3) . . ?
O43N N4 O42N 121.0(3) . . ?
O51N N5 O52N 120.6(3) . . ?
O51N N5 O53N 120.0(3) . . ?
O52N N5 O53N 119.3(3) . . ?
O61N N6 O62N 120.2(3) . . ?
O63N N6 O61N 120.7(3) . . ?
O63N N6 O62N 119.1(3) . . ?
O72N N7 O71N 119.5(8) . . ?
O72N N7 O73N 119.9(8) . . ?
O73N N7 O71N 119.0(8) . . ?
O71A N7A O72A 127(2) . . ?
O71A N7A O73A 115.2(19) . . ?
O73A N7A O72A 117.5(19) . . ?
O81N N8 O82N 119.5(7) . . ?
O83N N8 O81N 120.5(7) . . ?
O83N N8 O82N 119.8(7) . . ?
O81A N8A O83A 118.8(17) . . ?
O82A N8A O81A 116.1(19) . . ?
O82A N8A O83A 121.9(19) . . ?
H1WA O1W H1WB 104.4 . . ?
H2WA O2W H2WB 104.7 . . ?
H3WA O3W H3WB 104.3 . . ?
H4WA O4W H4WB 104.4 . . ?
H5WA O5W H5WB 104.4 . . ?
H6WA O6W H6WB 104.5 . . ?
O21M Dy2 O23M 130.58(8) . . ?
O21M Dy2 N2 89.23(9) . . ?
O21M Dy2 O21N 105.68(9) . . ?
O21M Dy2 O22N 69.28(8) . . ?
O21M Dy2 O41 125.84(9) . . ?
O22M Dy2 O21M 70.23(9) . . ?
O22M Dy2 O23M 73.62(8) . . ?
O22M Dy2 O25M 147.33(9) . . ?
O22M Dy2 N2 96.70(8) . . ?
O22M Dy2 O21N 120.35(8) . . ?
O22M Dy2 O22N 75.19(8) . . ?
O22M Dy2 O41 69.96(8) . . ?
O23M Dy2 N2 62.70(8) . . ?
O23M Dy2 O21N 66.15(8) . . ?
O24M Dy2 O21M 148.42(9) . . ?
O24M Dy2 O22M 136.23(9) . . ?
O24M Dy2 O23M 79.98(8) . . ?
O24M Dy2 O25M 74.27(9) . . ?
O24M Dy2 N2 101.43(9) . . ?
O24M Dy2 O21N 77.26(8) . . ?
O24M Dy2 O22N 126.69(8) . . ?
O24M Dy2 O41 67.93(8) . . ?
O25M Dy2 O21M 77.19(10) . . ?
O25M Dy2 O23M 133.40(9) . . ?
O25M Dy2 N2 85.09(8) . . ?
O25M Dy2 O21N 70.64(8) . . ?
O25M Dy2 O22N 95.87(8) . . ?
O25M Dy2 O41 131.67(8) . . ?
O21N Dy2 N2 25.54(8) . . ?
O22N Dy2 O23M 69.72(8) . . ?
O22N Dy2 N2 25.52(8) . . ?
O22N Dy2 O21N 50.79(8) . . ?
O41 Dy2 O23M 67.78(8) . . ?
O41 Dy2 N2 130.46(8) . . ?
O41 Dy2 O21N 125.74(8) . . ?
O41 Dy2 O22N 130.73(8) . . ?
O51 Dy2 O21M 74.17(8) . . ?
O51 Dy2 O22M 94.68(8) . . ?
O51 Dy2 O23M 141.86(8) . . ?
O51 Dy2 O24M 85.00(8) . . ?
O51 Dy2 O25M 73.67(9) . . ?
O51 Dy2 N2 155.33(8) . . ?
O51 Dy2 O21N 143.24(8) . . ?
O51 Dy2 O22N 143.39(8) . . ?
O51 Dy2 O41 74.10(8) . . ?
O11M Dy1 N1 63.60(8) . . ?
O11M Dy1 O12N 69.14(9) . . ?
O12M Dy1 O11M 76.25(9) . . ?
O12M Dy1 O13M 70.25(9) . . ?
O12M Dy1 O14M 144.38(9) . . ?
O12M Dy1 N1 95.02(8) . . ?
O12M Dy1 O11N 119.37(8) . . ?
O12M Dy1 O12N 72.25(8) . . ?
O12M Dy1 O21 73.95(8) . . ?
O13M Dy1 O11M 132.42(9) . . ?
O13M Dy1 O14M 74.45(9) . . ?
O13M Dy1 N1 86.46(9) . . ?
O13M Dy1 O11N 101.15(9) . . ?
O13M Dy1 O12N 69.06(8) . . ?
O13M Dy1 O21 130.20(9) . . ?
O14M Dy1 O11M 134.42(9) . . ?
O14M Dy1 N1 87.29(8) . . ?
O14M Dy1 O11N 71.83(8) . . ?
O14M Dy1 O12N 99.52(8) . . ?
O14M Dy1 O21 129.27(8) . . ?
O15M Dy1 O11M 80.35(10) . . ?
O15M Dy1 O12M 141.31(9) . . ?
O15M Dy1 O13M 144.72(9) . . ?
O15M Dy1 O14M 71.75(9) . . ?
O15M Dy1 N1 101.62(10) . . ?
O15M Dy1 O11N 77.69(9) . . ?
O15M Dy1 O12N 126.34(9) . . ?
O15M Dy1 O21 68.65(9) . . ?
O11N Dy1 O11M 67.40(8) . . ?
O11N Dy1 N1 25.37(8) . . ?
O11N Dy1 O12N 50.36(8) . . ?
O12N Dy1 N1 25.18(8) . . ?
O11 Dy1 O11M 141.46(8) . . ?
O11 Dy1 O12M 90.55(8) . . ?
O11 Dy1 O13M 72.29(8) . . ?
O11 Dy1 O14M 74.21(8) . . ?
O11 Dy1 O15M 88.94(9) . . ?
O11 Dy1 N1 154.75(8) . . ?
O11 Dy1 O11N 145.90(8) . . ?
O11 Dy1 O12N 141.05(8) . . ?
O11 Dy1 O21 74.65(8) . . ?
O21 Dy1 O11M 66.95(8) . . ?
O21 Dy1 N1 130.53(8) . . ?
O21 Dy1 O11N 126.54(8) . . ?
O21 Dy1 O12N 129.36(8) . . ?

loop_
_geom_bond_atom_site_label_1
_geom_bond_atom_site_label_2
_geom_bond_distance
_geom_bond_site_symmetry_2
_geom_bond_publ_flag
Nd1 O11M 2.514(2) . ?
Nd1 O12M 2.438(2) . ?
Nd1 O13M 2.454(3) . ?
Nd1 O14M 2.458(2) . ?
Nd1 O15M 2.415(3) . ?
Nd1 N1 2.943(3) . ?
Nd1 O11N 2.501(2) . ?
Nd1 O12N 2.563(2) . ?
Nd1 O11 2.400(2) . ?
Nd1 O21 2.493(2) . ?
O11M H11A 0.8714 . ?
O11M H11B 0.8691 . ?
O11M Dy1 2.514(2) . ?
O12M H12A 0.8770 . ?
O12M H12B 0.8787 . ?
O12M Dy1 2.438(2) . ?
O13M H13A 0.8737 . ?
O13M H13B 0.8726 . ?
O13M Dy1 2.454(3) . ?
O14M H14A 0.8731 . ?
O14M H14B 0.8713 . ?
O14M Dy1 2.458(2) . ?
O15M H15A 0.8708 . ?
O15M H15B 0.8732 . ?
O15M Dy1 2.415(3) . ?
N1 O11N 1.271(4) . ?
N1 O12N 1.256(4) . ?
N1 O13N 1.232(4) . ?
N1 Dy1 2.943(3) . ?
O11N Dy1 2.501(2) . ?
O12N Dy1 2.563(2) . ?
O11 C11 1.238(4) . ?
O11 Dy1 2.400(2) . ?
O12 C12 1.225(4) . ?
C11 N11 1.354(4) . ?
C11 N12 1.353(4) . ?
C12 N13 1.368(4) . ?
C12 N14 1.370(4) . ?
C13 H13 1.0000 . ?
C13 C14 1.543(5) . ?
C13 N11 1.464(4) . ?
C13 N14 1.432(4) . ?
C14 H14 1.0000 . ?
C14 N12 1.454(4) . ?
C14 N13 1.456(4) . ?
N11 C36 1.454(4) 2_776 ?
N12 C15 1.454(4) . ?
N13 C16 1.446(4) . ?
N14 C35 1.433(4) 2_776 ?
C15 H15C 0.9900 . ?
C15 H15D 0.9900 . ?
C15 N21 1.438(4) . ?
C16 H16A 0.9900 . ?
C16 H16B 0.9900 . ?
C16 N24 1.454(4) . ?
O21 C21 1.231(4) . ?
O21 Dy1 2.493(2) . ?
O22 C22 1.223(4) . ?
C21 N21 1.356(4) . ?
C21 N22 1.358(4) . ?
C22 N23 1.363(4) . ?
C22 N24 1.370(4) . ?
C23 H23 1.0000 . ?
C23 C24 1.554(4) . ?
C23 N21 1.449(4) . ?
C23 N24 1.444(4) . ?
C24 H24 1.0000 . ?
C24 N22 1.472(4) . ?
C24 N23 1.438(4) . ?
N22 C25 1.455(4) . ?
N23 C26 1.445(4) . ?
C25 H25A 0.9900 . ?
C25 H25B 0.9900 . ?
C25 N31 1.444(4) . ?
C26 H26A 0.9900 . ?
C26 H26B 0.9900 . ?
C26 N34 1.449(4) . ?
O31 C31 1.230(4) . ?
O32 C32 1.223(4) . ?
C31 N31 1.361(4) . ?
C31 N32 1.364(4) . ?
C32 N33 1.373(4) . ?
C32 N34 1.372(4) . ?
C33 H33 1.0000 . ?
C33 C34 1.548(5) . ?
C33 N31 1.450(4) . ?
C33 N34 1.444(4) . ?
C34 H34 1.0000 . ?
C34 N32 1.449(4) . ?
C34 N33 1.453(4) . ?
N32 C35 1.447(4) . ?
N33 C36 1.440(4) . ?
C35 N14 1.433(4) 2_776 ?
C35 H35A 0.9900 . ?
C35 H35B 0.9900 . ?
C36 N11 1.454(4) 2_776 ?
C36 H36A 0.9900 . ?
C36 H36B 0.9900 . ?
Nd2 O21M 2.442(3) . ?
Nd2 O22M 2.430(2) . ?
Nd2 O23M 2.518(2) . ?
Nd2 O24M 2.411(3) . ?
Nd2 O25M 2.433(3) . ?
Nd2 N2 2.926(3) . ?
Nd2 O21N 2.528(2) . ?
Nd2 O22N 2.511(2) . ?
Nd2 O41 2.475(2) . ?
Nd2 O51 2.373(2) . ?
O21M H21A 0.8739 . ?
O21M H21B 0.8723 . ?
O21M Dy2 2.442(3) . ?
O22M H22A 0.8771 . ?
O22M H22B 0.8739 . ?
O22M Dy2 2.430(2) . ?
O23M H23A 0.8752 . ?
O23M H23B 0.8715 . ?
O23M Dy2 2.518(2) . ?
O24M H24A 0.8715 . ?
O24M H24B 0.8732 . ?
O24M Dy2 2.411(3) . ?
O25M H25C 0.8719 . ?
O25M H25D 0.8736 . ?
O25M Dy2 2.433(3) . ?
N2 O21N 1.266(4) . ?
N2 O22N 1.267(4) . ?
N2 O23N 1.223(4) . ?
N2 Dy2 2.926(3) . ?
O21N Dy2 2.528(2) . ?
O22N Dy2 2.511(2) . ?
O41 C41 1.236(4) . ?
O41 Dy2 2.475(2) . ?
O42 C42 1.222(4) . ?
C41 N41 1.352(4) . ?
C41 N42 1.358(4) . ?
C42 N43 1.358(4) . ?
C42 N44 1.370(4) . ?
C43 H43 1.0000 . ?
C43 C44 1.556(5) . ?
C43 N41 1.463(4) . ?
C43 N44 1.436(4) . ?
C44 H44 1.0000 . ?
C44 N42 1.448(4) . ?
C44 N43 1.445(4) . ?
N41 C66 1.451(4) 2_665 ?
N42 C45 1.445(4) . ?
N43 C46 1.450(4) . ?
N44 C65 1.451(4) 2_665 ?
C45 H45A 0.9900 . ?
C45 H45B 0.9900 . ?
C45 N51 1.442(4) . ?
C46 H46A 0.9900 . ?
C46 H46B 0.9900 . ?
C46 N54 1.456(5) . ?
O51 C51 1.235(4) . ?
O51 Dy2 2.373(2) . ?
O52 C52 1.226(4) . ?
C51 N51 1.356(4) . ?
C51 N52 1.355(4) . ?
C52 N53 1.367(5) . ?
C52 N54 1.367(4) . ?
C53 H53 1.0000 . ?
C53 C54 1.553(5) . ?
C53 N51 1.452(4) . ?
C53 N54 1.452(4) . ?
C54 H54 1.0000 . ?
C54 N52 1.465(4) . ?
C54 N53 1.449(4) . ?
N52 C55 1.454(4) . ?
N53 C56 1.446(4) . ?
C55 H55A 0.9900 . ?
C55 H55B 0.9900 . ?
C55 N61 1.444(4) . ?
C56 H56A 0.9900 . ?
C56 H56B 0.9900 . ?
C56 N64 1.444(4) . ?
O61 C61 1.230(4) . ?
O62 C62 1.229(4) . ?
C61 N61 1.374(4) . ?
C61 N62 1.355(4) . ?
C62 N63 1.367(4) . ?
C62 N64 1.362(4) . ?
C63 H63 1.0000 . ?
C63 C64 1.546(5) . ?
C63 N61 1.454(4) . ?
C63 N64 1.449(4) . ?
C64 H64 1.0000 . ?
C64 N62 1.438(4) . ?
C64 N63 1.459(4) . ?
N62 C65 1.448(4) . ?
N63 C66 1.445(4) . ?
C65 N44 1.451(4) 2_665 ?
C65 H65A 0.9900 . ?
C65 H65B 0.9900 . ?
C66 N41 1.451(4) 2_665 ?
C66 H66A 0.9900 . ?
C66 H66B 0.9900 . ?
N3 O31N 1.249(4) . ?
N3 O32N 1.264(4) . ?
N3 O33N 1.248(4) . ?
N4 O41N 1.230(4) . ?
N4 O42N 1.249(4) . ?
N4 O43N 1.247(4) . ?
N5 O51N 1.241(4) . ?
N5 O52N 1.254(4) . ?
N5 O53N 1.254(4) . ?
N6 O61N 1.254(4) . ?
N6 O62N 1.259(4) . ?
N6 O63N 1.230(4) . ?
N7 O71N 1.244(8) . ?
N7 O72N 1.235(8) . ?
N7 O73N 1.241(8) . ?
N7A O71A 1.232(8) . ?
N7A O72A 1.243(8) . ?
N7A O73A 1.236(8) . ?
N8 O81N 1.238(8) . ?
N8 O82N 1.241(8) . ?
N8 O83N 1.233(8) . ?
N8A O81A 1.237(8) . ?
N8A O82A 1.233(8) . ?
N8A O83A 1.242(8) . ?
O1W H1WA 0.8727 . ?
O1W H1WB 0.8728 . ?
O2W H2WA 0.8717 . ?
O2W H2WB 0.8742 . ?
O3W H3WA 0.8735 . ?
O3W H3WB 0.8695 . ?
O4W H4WA 0.8750 . ?
O4W H4WB 0.8715 . ?
O5W H5WA 0.8693 . ?
O5W H5WB 0.8730 . ?
O6W H6WA 0.8698 . ?
O6W H6WB 0.8734 . ?
